data_4116268
loop_
_publ_author_name
'Jun-ichiro Setsune'
'Satoshi Maeda'

_publ_section_title
;
 Bis(azafulvene) as a Versatile Building Block for Giant
 Cyclopolypyrroles: X-ray Crystal Structure of
 [64]Hexadecaphyrin(1.0.1.0.1.0.1.0.1.0.1.0.1.0.1.0)
;
_journal_name_full 'Journal of the American Chemical Society'
_journal_page_first 12405
_journal_page_last 12406
_journal_paper_doi 10.1021/ja005588o
_journal_volume 122
_journal_year 2000
_chemical_formula_sum 'C184 H208 N16'
_chemical_formula_weight 2643.66
_chemical_name_systematic
; 
2,3,7,8,11,12,16,17,20,21,25,26,29,30,34,35,38,39,43,44,47,48,52,53,56,57,
61,62,65,66,70,71-dotriacontaethyl-5,14,23,32,41,50,59,68-
octaphenyl-[64]hexadecaphyrin-(1.0.1.0.1.0.1.0.1.0.1.0.1.0.1.0)  
;
_space_group_IT_number 15
_symmetry_cell_setting monoclinic
_symmetry_space_group_name_Hall '-C 2yc'
_symmetry_space_group_name_H-M 'C 1 2/c 1'
_atom_sites_solution_hydrogens geom
_atom_sites_solution_primary direct
_atom_sites_solution_secondary difmap
_audit_creation_method SHELXL-97
_cell_angle_alpha 90.00
_cell_angle_beta 94.085(2)
_cell_angle_gamma 90.00
_cell_formula_units_Z 4
_cell_length_a 34.611(3)
_cell_length_b 14.3764(14)
_cell_length_c 34.408(4)
_cell_measurement_temperature 293(2)
_cell_volume 17077(3)
_computing_structure_refinement 'SHELXL-97 (Sheldrick, 1997)'
_computing_structure_solution 'SHELXS-97 (Sheldrick, 1990)'
_diffrn_ambient_temperature 293(2)
_diffrn_measured_fraction_theta_full 0.877
_diffrn_measured_fraction_theta_max 0.877
_diffrn_radiation_monochromator graphite
_diffrn_radiation_source 'fine-focus sealed tube'
_diffrn_radiation_type MoK\a
_diffrn_radiation_wavelength 0.71073
_diffrn_reflns_av_R_equivalents 0.1135
_diffrn_reflns_av_sigmaI/netI 0.1372
_diffrn_reflns_limit_h_max 42
_diffrn_reflns_limit_h_min -33
_diffrn_reflns_limit_k_max 18
_diffrn_reflns_limit_k_min -18
_diffrn_reflns_limit_l_max 41
_diffrn_reflns_limit_l_min -38
_diffrn_reflns_number 45557
_diffrn_reflns_theta_full 27.50
_diffrn_reflns_theta_max 27.50
_diffrn_reflns_theta_min 1.18
_exptl_absorpt_coefficient_mu 0.060
_exptl_absorpt_correction_type SADABS
_exptl_crystal_colour black
_exptl_crystal_density_diffrn 1.028
_exptl_crystal_description prismatic
_exptl_crystal_F_000 5696
_exptl_crystal_size_max 0.3
_exptl_crystal_size_mid 0.3
_exptl_crystal_size_min 0.3
_refine_diff_density_max 0.605
_refine_diff_density_min -0.281
_refine_diff_density_rms 0.105
_refine_ls_extinction_method none
_refine_ls_goodness_of_fit_ref 0.929
_refine_ls_hydrogen_treatment mixed
_refine_ls_matrix_type full
_refine_ls_number_parameters 928
_refine_ls_number_reflns 17212
_refine_ls_number_restraints 0
_refine_ls_restrained_S_all 0.929
_refine_ls_R_factor_all 0.2453
_refine_ls_R_factor_gt 0.0968
_refine_ls_shift/su_max 1.296
_refine_ls_shift/su_mean 0.023
_refine_ls_structure_factor_coef Fsqd
_refine_ls_weighting_details 'calc w=1/[\s^2^(Fo^2^)+(0.1647P)^2^+0.0000P] where P=(Fo^2^+2Fc^2^)/3'
_refine_ls_weighting_scheme calc
_refine_ls_wR_factor_gt 0.2442
_refine_ls_wR_factor_ref 0.3280
_reflns_number_gt 5816
_reflns_number_total 17212
_reflns_threshold_expression >2sigma(I)
_cod_data_source_file ja005588o_s2.cif
_cod_data_source_block p16p
_cod_database_code 4116268

loop_
_symmetry_equiv_pos_as_xyz
'x, y, z'
'-x, y, -z+1/2'
'x+1/2, y+1/2, z'
'-x+1/2, y+1/2, -z+1/2'
'-x, -y, -z'
'x, -y, z-1/2'
'-x+1/2, -y+1/2, -z'
'x+1/2, -y+1/2, z-1/2'

loop_
_atom_site_label
_atom_site_type_symbol
_atom_site_fract_x
_atom_site_fract_y
_atom_site_fract_z
_atom_site_U_iso_or_equiv
_atom_site_adp_type
_atom_site_occupancy
_atom_site_symmetry_multiplicity
_atom_site_calc_flag
_atom_site_refinement_flags
_atom_site_disorder_assembly
_atom_site_disorder_group
C1 C -0.00267(14) 0.7687(3) 0.10089(17) 0.0706(15) Uani 1 1 d . . .
C2 C -0.02107(15) 0.6823(3) 0.10373(18) 0.0774(16) Uani 1 1 d . . .
C3 C 0.00368(15) 0.6149(3) 0.09105(16) 0.0726(14) Uani 1 1 d . . .
C4 C 0.03785(14) 0.6624(3) 0.07975(15) 0.0617(13) Uani 1 1 d . . .
C5 C 0.07118(14) 0.6328(3) 0.06249(13) 0.0571(12) Uani 1 1 d . . .
C6 C 0.10275(13) 0.6902(3) 0.05621(13) 0.0532(11) Uani 1 1 d . . .
C7 C 0.13689(14) 0.6776(3) 0.03538(13) 0.0604(13) Uani 1 1 d . . .
C8 C 0.15741(14) 0.7598(3) 0.03845(14) 0.0634(13) Uani 1 1 d . . .
C9 C 0.13624(14) 0.8205(3) 0.06177(13) 0.0557(12) Uani 1 1 d . . .
C10 C 0.14661(12) 0.9133(3) 0.07644(13) 0.0532(11) Uani 1 1 d . . .
C11 C 0.15402(15) 0.9965(3) 0.05768(14) 0.0669(13) Uani 1 1 d . . .
C12 C 0.15997(14) 1.0652(3) 0.08672(14) 0.0632(13) Uani 1 1 d . . .
C13 C 0.15582(12) 1.0232(3) 0.12296(13) 0.0505(11) Uani 1 1 d . . .
C14 C 0.15531(13) 1.0593(3) 0.16124(13) 0.0544(12) Uani 1 1 d . . .
C15 C 0.15522(13) 1.0044(3) 0.19446(13) 0.0559(12) Uani 1 1 d . . .
C16 C 0.14553(14) 1.0279(3) 0.23383(13) 0.0589(12) Uani 1 1 d . . .
C17 C 0.14867(14) 0.9478(3) 0.25487(13) 0.0587(12) Uani 1 1 d . . .
C18 C 0.16200(14) 0.8768(3) 0.22852(13) 0.0569(12) Uani 1 1 d . . .
C19 C 0.17357(14) 0.7820(3) 0.23803(13) 0.0571(12) Uani 1 1 d . . .
C20 C 0.18549(14) 0.7075(3) 0.21359(13) 0.0604(12) Uani 1 1 d . . .
C21 C 0.19474(13) 0.6321(3) 0.23801(13) 0.0581(12) Uani 1 1 d . . .
C22 C 0.18779(13) 0.6597(3) 0.27688(13) 0.0547(12) Uani 1 1 d . . .
C23 C 0.18928(13) 0.6096(3) 0.31229(13) 0.0541(11) Uani 1 1 d . . .
C24 C 0.18493(13) 0.6501(3) 0.34868(13) 0.0533(11) Uani 1 1 d . . .
C25 C 0.1793(2) 0.6118(3) 0.38603(16) 0.100(2) Uani 1 1 d . . .
C26 C 0.1716(2) 0.6844(4) 0.40960(17) 0.103(2) Uani 1 1 d . . .
C27 C 0.17327(12) 0.7666(3) 0.38727(13) 0.0523(11) Uani 1 1 d . . .
C28 C 0.16452(13) 0.8629(3) 0.39766(12) 0.0476(11) Uani 1 1 d . . .
C29 C 0.18871(13) 0.9395(3) 0.40487(14) 0.0615(13) Uani 1 1 d . . .
C30 C 0.16511(13) 1.0174(3) 0.40765(14) 0.0563(12) Uani 1 1 d . . .
C31 C 0.12609(13) 0.9859(3) 0.40160(12) 0.0491(11) Uani 1 1 d . . .
C32 C 0.08980(14) 1.0312(3) 0.39911(14) 0.0564(12) Uani 1 1 d . . .
C33 C 0.05443(14) 0.9851(3) 0.39392(16) 0.0665(14) Uani 1 1 d . . .
C34 C 0.01601(15) 1.0195(3) 0.38406(19) 0.0832(17) Uani 1 1 d . A .
C35 C -0.00845(15) 0.9436(4) 0.38191(19) 0.0871(18) Uani 1 1 d . . .
C36 C 0.01567(15) 0.8640(3) 0.39216(17) 0.0738(15) Uani 1 1 d . . .
C37 C -0.06072(19) 0.6666(4) 0.1174(3) 0.117(3) Uani 1 1 d . . .
H37A H -0.0776 0.7162 0.1073 0.141 Uiso 1 1 calc R . .
H37B H -0.0708 0.6086 0.1064 0.141 Uiso 1 1 calc R . .
C38 C -0.0623(3) 0.6630(9) 0.1576(4) 0.215(5) Uani 1 1 d . . .
H38A H -0.0549 0.6021 0.1668 0.323 Uiso 1 1 calc R . .
H38B H -0.0881 0.6763 0.1643 0.323 Uiso 1 1 calc R . .
H38C H -0.0448 0.7083 0.1696 0.323 Uiso 1 1 calc R . .
C39 C -0.00394(18) 0.5134(3) 0.0932(2) 0.098(2) Uani 1 1 d . . .
H39A H 0.0074 0.4828 0.0715 0.118 Uiso 1 1 calc R . .
H39B H -0.0317 0.5029 0.0904 0.118 Uiso 1 1 calc R . .
C40 C 0.0121(3) 0.4701(5) 0.1305(3) 0.157(3) Uani 1 1 d . . .
H40A H 0.0396 0.4804 0.1336 0.235 Uiso 1 1 calc R . .
H40B H 0.0070 0.4044 0.1299 0.235 Uiso 1 1 calc R . .
H40C H 0.0000 0.4976 0.1520 0.235 Uiso 1 1 calc R . .
C41 C 0.07282(14) 0.5339(3) 0.04925(15) 0.0623(13) Uani 1 1 d . . .
C42 C 0.09445(18) 0.4689(4) 0.07094(17) 0.0922(18) Uani 1 1 d . . .
H42 H 0.1082 0.4867 0.0940 0.111 Uiso 1 1 calc R . .
C43 C 0.0958(2) 0.3766(4) 0.0584(2) 0.125(3) Uani 1 1 d . . .
H43 H 0.1102 0.3327 0.0731 0.150 Uiso 1 1 calc R . .
C44 C 0.0754(2) 0.3514(4) 0.0240(3) 0.116(2) Uani 1 1 d . . .
H44 H 0.0763 0.2902 0.0154 0.139 Uiso 1 1 calc R . .
C45 C 0.05426(18) 0.4140(4) 0.00305(19) 0.0965(19) Uani 1 1 d . . .
H45 H 0.0403 0.3956 -0.0198 0.116 Uiso 1 1 calc R . .
C46 C 0.05294(15) 0.5062(3) 0.01496(17) 0.0775(15) Uani 1 1 d . . .
H46 H 0.0386 0.5494 -0.0002 0.093 Uiso 1 1 calc R . .
C47 C 0.14998(16) 0.5946(4) 0.01286(17) 0.0819(16) Uani 1 1 d . . .
H47A H 0.1278 0.5548 0.0064 0.098 Uiso 1 1 calc R . .
H47B H 0.1596 0.6161 -0.0114 0.098 Uiso 1 1 calc R . .
C48 C 0.1809(2) 0.5388(5) 0.0347(3) 0.138(3) Uani 1 1 d . . .
H48A H 0.2035 0.5766 0.0398 0.207 Uiso 1 1 calc R . .
H48B H 0.1872 0.4858 0.0194 0.207 Uiso 1 1 calc R . .
H48C H 0.1717 0.5181 0.0589 0.207 Uiso 1 1 calc R . .
C49 C 0.19675(18) 0.7801(4) 0.02480(19) 0.0956(19) Uani 1 1 d . . .
H49A H 0.1962 0.8403 0.0120 0.115 Uiso 1 1 calc R . .
H49B H 0.2029 0.7337 0.0057 0.115 Uiso 1 1 calc R . .
C50 C 0.2283(2) 0.7804(6) 0.0577(3) 0.143(3) Uani 1 1 d . . .
H50A H 0.2219 0.8246 0.0772 0.215 Uiso 1 1 calc R . .
H50B H 0.2525 0.7974 0.0477 0.215 Uiso 1 1 calc R . .
H50C H 0.2305 0.7195 0.0691 0.215 Uiso 1 1 calc R . .
C51 C 0.1495(2) 1.0111(4) 0.01471(16) 0.103(2) Uani 1 1 d . . .
H51A H 0.1513 0.9519 0.0015 0.124 Uiso 1 1 calc R . .
H51B H 0.1702 1.0508 0.0067 0.124 Uiso 1 1 calc R . .
C52 C 0.1085(3) 1.0583(6) 0.0030(3) 0.186(4) Uani 1 1 d . . .
H52A H 0.0881 1.0159 0.0083 0.280 Uiso 1 1 calc R . .
H52B H 0.1067 1.0733 -0.0243 0.280 Uiso 1 1 calc R . .
H52C H 0.1059 1.1141 0.0179 0.280 Uiso 1 1 calc R . .
C53 C 0.1725(2) 1.1628(3) 0.07831(17) 0.0903(18) Uani 1 1 d . . .
H53A H 0.1624 1.1799 0.0523 0.108 Uiso 1 1 calc R . .
H53B H 0.1614 1.2049 0.0965 0.108 Uiso 1 1 calc R . .
C54 C 0.2143(3) 1.1744(5) 0.0811(3) 0.168(4) Uani 1 1 d . . .
H54A H 0.2248 1.1513 0.1058 0.253 Uiso 1 1 calc R . .
H54B H 0.2205 1.2392 0.0789 0.253 Uiso 1 1 calc R . .
H54C H 0.2251 1.1404 0.0605 0.253 Uiso 1 1 calc R . .
C55 C 0.15294(16) 1.1620(3) 0.16576(14) 0.0636(13) Uani 1 1 d . . .
C56 C 0.11929(18) 1.2085(4) 0.15547(16) 0.0844(17) Uani 1 1 d . . .
H56 H 0.0980 1.1759 0.1445 0.101 Uiso 1 1 calc R . .
C57 C 0.1166(2) 1.3045(4) 0.1613(2) 0.108(2) Uani 1 1 d . . .
H57 H 0.0932 1.3353 0.1554 0.130 Uiso 1 1 calc R . .
C58 C 0.1478(3) 1.3515(5) 0.1754(2) 0.116(3) Uani 1 1 d . . .
H58 H 0.1463 1.4157 0.1783 0.140 Uiso 1 1 calc R . .
C59 C 0.1812(3) 1.3080(4) 0.1854(2) 0.109(2) Uani 1 1 d . . .
H59 H 0.2025 1.3417 0.1956 0.131 Uiso 1 1 calc R . .
C60 C 0.18414(18) 1.2120(3) 0.18047(16) 0.0830(16) Uani 1 1 d . . .
H60 H 0.2074 1.1819 0.1873 0.100 Uiso 1 1 calc R . .
C61 C 0.13050(18) 1.1178(3) 0.24897(15) 0.0798(16) Uani 1 1 d . . .
H61A H 0.1417 1.1689 0.2352 0.096 Uiso 1 1 calc R . .
H61B H 0.1390 1.1236 0.2763 0.096 Uiso 1 1 calc R . .
C62 C 0.0870(2) 1.1262(5) 0.2446(2) 0.138(3) Uani 1 1 d . . .
H62A H 0.0783 1.1205 0.2176 0.207 Uiso 1 1 calc R . .
H62B H 0.0795 1.1858 0.2542 0.207 Uiso 1 1 calc R . .
H62C H 0.0757 1.0779 0.2593 0.207 Uiso 1 1 calc R . .
C63 C 0.13647(17) 0.9347(3) 0.29544(14) 0.0749(15) Uani 1 1 d . . .
H63A H 0.1329 0.9952 0.3071 0.090 Uiso 1 1 calc R . .
H63B H 0.1570 0.9030 0.3109 0.090 Uiso 1 1 calc R . .
C64 C 0.09955(19) 0.8796(5) 0.29660(18) 0.111(2) Uani 1 1 d . . .
H64A H 0.0791 0.9107 0.2814 0.166 Uiso 1 1 calc R . .
H64B H 0.0927 0.8743 0.3231 0.166 Uiso 1 1 calc R . .
H64C H 0.1033 0.8186 0.2861 0.166 Uiso 1 1 calc R . .
C65 C 0.18501(18) 0.7061(3) 0.17020(15) 0.0849(17) Uani 1 1 d . . .
H65A H 0.1891 0.7689 0.1610 0.102 Uiso 1 1 calc R . .
H65B H 0.2064 0.6682 0.1626 0.102 Uiso 1 1 calc R . .
C66 C 0.1487(2) 0.6698(5) 0.1509(2) 0.137(3) Uani 1 1 d . . .
H66A H 0.1271 0.7031 0.1601 0.206 Uiso 1 1 calc R . .
H66B H 0.1463 0.6049 0.1567 0.206 Uiso 1 1 calc R . .
H66C H 0.1491 0.6779 0.1232 0.206 Uiso 1 1 calc R . .
C67 C 0.21201(15) 0.5437(3) 0.22403(14) 0.0665(14) Uani 1 1 d . . .
H67A H 0.2033 0.5341 0.1969 0.080 Uiso 1 1 calc R . .
H67B H 0.2028 0.4920 0.2389 0.080 Uiso 1 1 calc R . .
C68 C 0.25559(19) 0.5447(4) 0.2279(2) 0.102(2) Uani 1 1 d . . .
H68A H 0.2650 0.5929 0.2117 0.153 Uiso 1 1 calc R . .
H68B H 0.2652 0.4856 0.2199 0.153 Uiso 1 1 calc R . .
H68C H 0.2644 0.5562 0.2545 0.153 Uiso 1 1 calc R . .
C69 C 0.19339(17) 0.5073(3) 0.30893(14) 0.0660(14) Uani 1 1 d . . .
C70 C 0.1616(2) 0.4543(4) 0.29669(18) 0.0921(19) Uani 1 1 d . . .
H70 H 0.1377 0.4832 0.2922 0.111 Uiso 1 1 calc R . .
C71 C 0.1644(3) 0.3604(5) 0.2909(2) 0.118(3) Uani 1 1 d . . .
H71 H 0.1425 0.3261 0.2828 0.141 Uiso 1 1 calc R . .
C72 C 0.1983(4) 0.3187(5) 0.2970(3) 0.141(4) Uani 1 1 d . . .
H72 H 0.2001 0.2552 0.2923 0.169 Uiso 1 1 calc R . .
C73 C 0.2309(3) 0.3670(6) 0.3100(2) 0.132(3) Uani 1 1 d . . .
H73 H 0.2545 0.3366 0.3144 0.158 Uiso 1 1 calc R . .
C74 C 0.2279(2) 0.4634(4) 0.31667(18) 0.0957(19) Uani 1 1 d . . .
H74 H 0.2495 0.4969 0.3263 0.115 Uiso 1 1 calc R . .
C75 C 0.1704(3) 0.5022(6) 0.3976(2) 0.141(3) Uani 1 1 d . . .
H75A H 0.1505 0.4979 0.4160 0.170 Uiso 1 1 calc R . .
H75B H 0.1628 0.4652 0.3747 0.170 Uiso 1 1 calc R . .
C76 C 0.2046(4) 0.4771(8) 0.4135(3) 0.208(5) Uani 1 1 d . . .
H76A H 0.2246 0.5022 0.3985 0.313 Uiso 1 1 calc R . .
H76B H 0.2064 0.4104 0.4138 0.313 Uiso 1 1 calc R . .
H76C H 0.2078 0.5003 0.4397 0.313 Uiso 1 1 calc R . .
C77 C 0.1572(3) 0.6816(5) 0.4526(3) 0.143(3) Uani 1 1 d . . .
H77A H 0.1361 0.7253 0.4551 0.172 Uiso 1 1 calc R . .
H77B H 0.1482 0.6197 0.4587 0.172 Uiso 1 1 calc R . .
C78 C 0.1900(4) 0.7067(6) 0.4785(3) 0.184(5) Uani 1 1 d . . .
H78A H 0.2094 0.6593 0.4779 0.276 Uiso 1 1 calc R . .
H78B H 0.1820 0.7129 0.5045 0.276 Uiso 1 1 calc R . .
H78C H 0.2004 0.7648 0.4703 0.276 Uiso 1 1 calc R . .
C79 C 0.23212(16) 0.9344(4) 0.4112(2) 0.101(2) Uani 1 1 d . . .
H79A H 0.2413 0.9885 0.4259 0.121 Uiso 1 1 calc R . .
H79B H 0.2390 0.8797 0.4266 0.121 Uiso 1 1 calc R . .
C80 C 0.2513(2) 0.9303(6) 0.3755(3) 0.167(4) Uani 1 1 d . . .
H80A H 0.2422 0.8772 0.3606 0.251 Uiso 1 1 calc R . .
H80B H 0.2788 0.9249 0.3814 0.251 Uiso 1 1 calc R . .
H80C H 0.2459 0.9859 0.3607 0.251 Uiso 1 1 calc R . .
C81 C 0.17996(15) 1.1144(3) 0.41494(17) 0.0748(15) Uani 1 1 d . . .
H81A H 0.2014 1.1124 0.4347 0.090 Uiso 1 1 calc R . .
H81B H 0.1596 1.1517 0.4250 0.090 Uiso 1 1 calc R . .
C82 C 0.19337(19) 1.1608(4) 0.3790(2) 0.111(2) Uani 1 1 d . . .
H82A H 0.2155 1.1283 0.3705 0.167 Uiso 1 1 calc R . .
H82B H 0.2003 1.2242 0.3849 0.167 Uiso 1 1 calc R . .
H82C H 0.1729 1.1595 0.3587 0.167 Uiso 1 1 calc R . .
C83 C 0.08952(14) 1.1344(3) 0.40229(16) 0.0647(13) Uani 1 1 d . . .
C84 C 0.08199(17) 1.1739(4) 0.4376(2) 0.102(2) Uani 1 1 d . . .
H84 H 0.0772 1.1362 0.4587 0.123 Uiso 1 1 calc R . .
C85 C 0.0816(2) 1.2711(6) 0.4414(3) 0.137(3) Uani 1 1 d . . .
H85 H 0.0769 1.2986 0.4651 0.164 Uiso 1 1 calc R . .
C86 C 0.0883(2) 1.3249(5) 0.4096(4) 0.152(5) Uani 1 1 d . . .
H86 H 0.0882 1.3893 0.4120 0.183 Uiso 1 1 calc R . .
C87 C 0.0949(2) 1.2865(5) 0.3749(3) 0.129(3) Uani 1 1 d . . .
H87 H 0.0990 1.3240 0.3536 0.154 Uiso 1 1 calc R . .
C88 C 0.09551(16) 1.1903(4) 0.37140(19) 0.0867(17) Uani 1 1 d . . .
H88 H 0.1001 1.1637 0.3475 0.104 Uiso 1 1 calc R . .
C89 C 0.00228(18) 1.1177(4) 0.3747(3) 0.120(3) Uani 1 1 d . . .
H89A H -0.0166 1.1216 0.3539 0.180 Uiso 0.504(15) 1 d PR A .
H89B H 0.0237 1.1597 0.3705 0.180 Uiso 0.504(15) 1 d PR . .
H89C H -0.0247 1.1253 0.3801 0.180 Uiso 0.496(15) 1 d PR . .
H89D H 0.0175 1.1634 0.3905 0.180 Uiso 0.496(15) 1 d PR . .
C90A C -0.0170(5) 1.1577(9) 0.4123(6) 0.167(10) Uani 0.504(15) 1 d P A 1
H90A H -0.0292 1.2162 0.4060 0.251 Uiso 0.504(15) 1 calc PR A 1
H90B H 0.0027 1.1663 0.4331 0.251 Uiso 0.504(15) 1 calc PR A 1
H90C H -0.0360 1.1144 0.4204 0.251 Uiso 0.504(15) 1 calc PR A 1
C90B C 0.0077(6) 1.1335(12) 0.3299(7) 0.194(12) Uani 0.496(15) 1 d P A 2
H90D H 0.0344 1.1239 0.3250 0.291 Uiso 0.496(15) 1 calc PR A 2
H90E H 0.0003 1.1959 0.3228 0.291 Uiso 0.496(15) 1 calc PR A 2
H90F H -0.0082 1.0903 0.3147 0.291 Uiso 0.496(15) 1 calc PR A 2
C91 C -0.05028(17) 0.9422(5) 0.3674(3) 0.118(3) Uani 1 1 d . . .
H91A H -0.0593 1.0057 0.3638 0.142 Uiso 1 1 calc R . .
H91B H -0.0653 0.9135 0.3869 0.142 Uiso 1 1 calc R . .
C92 C -0.0574(2) 0.8891(7) 0.3287(3) 0.174(4) Uani 1 1 d . . .
H92A H -0.0407 0.9131 0.3100 0.261 Uiso 1 1 calc R . .
H92B H -0.0840 0.8967 0.3191 0.261 Uiso 1 1 calc R . .
H92C H -0.0521 0.8242 0.3330 0.261 Uiso 1 1 calc R . .
N1 N 0.03215(12) 0.7557(2) 0.08727(13) 0.0712(12) Uani 1 1 d . . .
H1 H 0.0486 0.7991 0.0837 0.085 Uiso 1 1 calc R . .
N2 N 0.10390(11) 0.7802(2) 0.07190(10) 0.0545(10) Uani 1 1 d . . .
N3 N 0.14786(10) 0.9306(2) 0.11521(10) 0.0535(9) Uani 1 1 d . . .
H3 H 0.1442 0.8894 0.1327 0.064 Uiso 1 1 calc R . .
N4 N 0.16461(11) 0.9096(2) 0.19268(11) 0.0582(10) Uani 1 1 d . . .
N5 N 0.17605(11) 0.7515(2) 0.27496(10) 0.0588(10) Uani 1 1 d . . .
H5 H 0.1710 0.7847 0.2948 0.071 Uiso 1 1 calc R . .
N6 N 0.18036(10) 0.7464(2) 0.35148(11) 0.0538(9) Uani 1 1 d . . .
N7 N 0.12792(11) 0.8904(2) 0.39673(11) 0.0571(10) Uani 1 1 d . . .
H7 H 0.1082 0.8542 0.3936 0.069 Uiso 1 1 calc R . .
N8 N 0.05246(11) 0.8887(2) 0.39808(12) 0.0657(11) Uani 1 1 d . . .

loop_
_atom_site_aniso_label
_atom_site_aniso_U_11
_atom_site_aniso_U_22
_atom_site_aniso_U_33
_atom_site_aniso_U_23
_atom_site_aniso_U_13
_atom_site_aniso_U_12
C1 0.050(3) 0.053(3) 0.109(4) -0.020(3) 0.008(3) 0.007(2)
C2 0.066(4) 0.055(3) 0.113(5) -0.010(3) 0.017(3) -0.002(3)
C3 0.071(4) 0.050(3) 0.097(4) -0.008(3) 0.003(3) 0.000(3)
C4 0.063(3) 0.044(3) 0.078(4) -0.011(2) -0.004(3) 0.006(2)
C5 0.068(3) 0.041(3) 0.060(3) -0.007(2) -0.009(2) 0.009(2)
C6 0.063(3) 0.045(3) 0.051(3) -0.005(2) -0.003(2) 0.008(2)
C7 0.068(3) 0.060(3) 0.053(3) -0.012(2) -0.001(2) 0.014(3)
C8 0.065(3) 0.072(3) 0.054(3) -0.007(3) 0.009(2) 0.009(3)
C9 0.063(3) 0.054(3) 0.051(3) -0.006(2) 0.007(2) 0.005(2)
C10 0.062(3) 0.051(3) 0.048(3) 0.000(2) 0.011(2) -0.001(2)
C11 0.087(4) 0.064(3) 0.051(3) 0.003(3) 0.018(2) -0.013(3)
C12 0.082(4) 0.052(3) 0.055(3) 0.011(2) 0.005(2) -0.010(2)
C13 0.064(3) 0.039(3) 0.047(3) 0.004(2) -0.002(2) -0.006(2)
C14 0.073(3) 0.036(2) 0.053(3) 0.005(2) -0.006(2) -0.004(2)
C15 0.082(3) 0.033(2) 0.051(3) 0.002(2) -0.006(2) 0.000(2)
C16 0.086(4) 0.041(3) 0.049(3) -0.004(2) -0.004(2) 0.002(2)
C17 0.089(4) 0.040(3) 0.046(3) -0.002(2) -0.002(2) 0.008(2)
C18 0.089(4) 0.035(2) 0.045(3) 0.000(2) -0.005(2) -0.002(2)
C19 0.085(4) 0.038(3) 0.047(3) 0.000(2) -0.003(2) 0.001(2)
C20 0.085(4) 0.050(3) 0.046(3) -0.005(2) 0.000(2) -0.002(2)
C21 0.082(3) 0.043(3) 0.049(3) -0.003(2) 0.003(2) 0.001(2)
C22 0.081(3) 0.035(2) 0.049(3) 0.001(2) 0.002(2) 0.006(2)
C23 0.069(3) 0.040(2) 0.053(3) 0.003(2) 0.004(2) 0.003(2)
C24 0.071(3) 0.039(2) 0.050(3) 0.004(2) 0.006(2) 0.008(2)
C25 0.201(7) 0.041(3) 0.060(4) 0.014(3) 0.027(4) 0.026(4)
C26 0.203(7) 0.055(3) 0.056(4) 0.016(3) 0.039(4) 0.034(4)
C27 0.058(3) 0.050(3) 0.049(3) -0.001(2) 0.009(2) 0.005(2)
C28 0.052(3) 0.044(3) 0.049(3) -0.002(2) 0.011(2) 0.007(2)
C29 0.052(3) 0.054(3) 0.079(4) -0.004(2) 0.013(2) 0.002(3)
C30 0.051(3) 0.054(3) 0.065(3) -0.006(2) 0.013(2) -0.004(2)
C31 0.052(3) 0.039(3) 0.058(3) 0.000(2) 0.013(2) -0.001(2)
C32 0.060(3) 0.042(3) 0.069(3) 0.003(2) 0.014(2) 0.000(2)
C33 0.051(3) 0.045(3) 0.105(4) 0.016(3) 0.014(3) 0.004(2)
C34 0.056(4) 0.056(3) 0.140(5) 0.027(3) 0.015(3) -0.001(3)
C35 0.052(4) 0.063(4) 0.147(6) 0.028(3) 0.015(3) -0.001(3)
C36 0.058(4) 0.051(3) 0.114(5) 0.020(3) 0.016(3) -0.002(3)
C37 0.095(5) 0.067(4) 0.197(9) -0.006(5) 0.054(5) 0.009(3)
C38 0.157(9) 0.293(15) 0.206(13) -0.024(10) 0.089(9) 0.018(8)
C39 0.096(5) 0.050(3) 0.150(6) -0.001(4) 0.024(4) -0.001(3)
C40 0.206(9) 0.096(6) 0.173(9) 0.036(6) 0.057(7) 0.031(5)
C41 0.068(3) 0.045(3) 0.073(4) -0.009(3) 0.001(3) 0.005(2)
C42 0.130(5) 0.060(3) 0.084(4) -0.013(3) -0.015(3) 0.035(3)
C43 0.189(8) 0.068(4) 0.117(6) 0.004(4) -0.002(5) 0.059(5)
C44 0.162(7) 0.056(4) 0.131(7) -0.024(4) 0.015(5) 0.022(4)
C45 0.114(5) 0.069(4) 0.104(5) -0.035(4) -0.018(4) 0.003(4)
C46 0.084(4) 0.060(3) 0.086(4) -0.015(3) -0.016(3) 0.005(3)
C47 0.080(4) 0.076(4) 0.091(4) -0.031(3) 0.009(3) 0.016(3)
C48 0.118(6) 0.099(5) 0.194(9) -0.055(5) -0.014(5) 0.044(4)
C49 0.093(5) 0.096(4) 0.102(5) -0.008(4) 0.043(4) 0.004(4)
C50 0.069(5) 0.200(8) 0.163(8) -0.032(6) 0.021(5) -0.012(5)
C51 0.171(7) 0.086(4) 0.054(4) 0.012(3) 0.019(4) -0.006(4)
C52 0.300(13) 0.156(8) 0.096(7) 0.001(5) -0.032(7) 0.076(8)
C53 0.140(6) 0.057(3) 0.074(4) 0.015(3) 0.011(4) -0.021(3)
C54 0.150(8) 0.118(6) 0.240(11) 0.030(6) 0.029(7) -0.075(6)
C55 0.097(4) 0.039(3) 0.052(3) 0.005(2) -0.009(3) 0.001(3)
C56 0.116(5) 0.052(3) 0.083(4) 0.012(3) -0.009(3) 0.010(3)
C57 0.152(7) 0.061(4) 0.110(5) 0.012(4) -0.002(4) 0.028(4)
C58 0.168(8) 0.047(4) 0.133(7) 0.001(4) 0.005(6) -0.013(5)
C59 0.162(7) 0.060(4) 0.104(5) -0.016(4) -0.005(5) -0.025(4)
C60 0.121(5) 0.051(3) 0.074(4) 0.001(3) -0.012(3) -0.018(3)
C61 0.131(5) 0.044(3) 0.065(4) -0.002(2) 0.013(3) 0.011(3)
C62 0.159(8) 0.096(5) 0.164(8) 0.009(5) 0.044(6) 0.056(5)
C63 0.119(5) 0.055(3) 0.051(3) -0.001(2) 0.006(3) 0.017(3)
C64 0.111(5) 0.133(6) 0.091(5) 0.018(4) 0.030(4) -0.002(4)
C65 0.141(5) 0.054(3) 0.059(4) -0.001(3) 0.000(3) 0.011(3)
C66 0.202(8) 0.103(5) 0.094(5) 0.000(4) -0.082(5) -0.016(5)
C67 0.091(4) 0.047(3) 0.061(3) -0.007(2) 0.002(3) 0.009(3)
C68 0.107(5) 0.088(4) 0.112(5) -0.012(4) 0.020(4) 0.021(4)
C69 0.100(4) 0.043(3) 0.056(3) 0.005(2) 0.010(3) 0.013(3)
C70 0.118(5) 0.051(3) 0.110(5) -0.009(3) 0.027(4) -0.015(3)
C71 0.183(8) 0.050(4) 0.124(6) -0.012(4) 0.034(6) -0.018(4)
C72 0.252(13) 0.049(5) 0.126(7) 0.008(4) 0.045(8) 0.018(6)
C73 0.194(9) 0.079(5) 0.125(7) 0.009(5) 0.030(6) 0.072(6)
C74 0.124(6) 0.067(4) 0.096(5) 0.007(3) 0.010(4) 0.031(4)
C75 0.202(10) 0.139(7) 0.086(6) -0.015(5) 0.025(6) 0.046(6)
C76 0.223(12) 0.245(13) 0.154(10) -0.064(9) -0.012(8) 0.098(10)
C77 0.222(10) 0.075(5) 0.137(8) 0.024(5) 0.046(7) 0.026(5)
C78 0.299(14) 0.124(7) 0.120(8) -0.009(6) -0.041(8) -0.006(8)
C79 0.065(4) 0.079(4) 0.160(7) -0.013(4) 0.026(4) -0.005(3)
C80 0.118(7) 0.171(8) 0.220(11) -0.020(7) 0.066(7) -0.008(6)
C81 0.067(3) 0.053(3) 0.104(4) -0.010(3) 0.003(3) -0.010(3)
C82 0.112(5) 0.085(4) 0.139(6) 0.012(4) 0.032(4) -0.020(4)
C83 0.061(3) 0.046(3) 0.088(4) -0.003(3) 0.013(3) 0.003(2)
C84 0.103(5) 0.084(4) 0.120(6) -0.022(4) 0.017(4) 0.027(3)
C85 0.124(7) 0.097(6) 0.188(10) -0.076(6) -0.005(6) 0.019(5)
C86 0.108(6) 0.053(5) 0.299(16) -0.017(7) 0.031(8) 0.005(4)
C87 0.121(6) 0.058(5) 0.210(10) 0.033(5) 0.033(6) 0.009(4)
C88 0.098(4) 0.053(3) 0.110(5) 0.014(3) 0.018(3) 0.007(3)
C89 0.079(5) 0.063(4) 0.217(9) 0.044(5) 0.001(5) 0.008(3)
C90A 0.140(14) 0.068(9) 0.30(3) -0.029(11) 0.068(15) 0.035(9)
C90B 0.20(2) 0.121(14) 0.24(3) 0.088(15) -0.075(17) -0.015(12)
C91 0.054(4) 0.088(5) 0.209(9) 0.060(5) -0.004(4) 0.000(3)
C92 0.122(7) 0.165(9) 0.226(12) 0.028(8) -0.054(7) -0.012(6)
N1 0.059(3) 0.043(2) 0.112(4) -0.020(2) 0.007(2) 0.0001(19)
N2 0.063(3) 0.045(2) 0.055(2) -0.0080(18) 0.0048(19) 0.0003(19)
N3 0.073(3) 0.041(2) 0.046(2) 0.0037(17) 0.0072(18) -0.0054(18)
N4 0.089(3) 0.037(2) 0.048(2) 0.0003(17) -0.0016(19) 0.0023(18)
N5 0.099(3) 0.035(2) 0.042(2) -0.0007(17) 0.0030(19) 0.0103(19)
N6 0.072(3) 0.035(2) 0.054(3) -0.0015(17) 0.0043(18) 0.0037(17)
N7 0.058(3) 0.037(2) 0.076(3) -0.0027(18) 0.0030(19) -0.0050(18)
N8 0.050(3) 0.047(2) 0.100(3) 0.010(2) 0.007(2) -0.0079(19)

loop_
_atom_type_symbol
_atom_type_description
_atom_type_scat_dispersion_real
_atom_type_scat_dispersion_imag
_atom_type_scat_source
C C 0.0033 0.0016 'International Tables Vol C Tables 4.2.6.8 and 6.1.1.4'
H H 0.0000 0.0000 'International Tables Vol C Tables 4.2.6.8 and 6.1.1.4'
N N 0.0061 0.0033 'International Tables Vol C Tables 4.2.6.8 and 6.1.1.4'

loop_
_geom_angle_atom_site_label_1
_geom_angle_atom_site_label_2
_geom_angle_atom_site_label_3
_geom_angle
_geom_angle_site_symmetry_3
N1 C1 C2 109.0(4) .
N1 C1 C36 118.9(4) 2
C2 C1 C36 132.0(5) 2
C3 C2 C1 107.7(4) .
C3 C2 C37 126.4(5) .
C1 C2 C37 125.9(5) .
C2 C3 C4 106.9(4) .
C2 C3 C39 123.8(5) .
C4 C3 C39 129.0(4) .
N1 C4 C5 120.4(4) .
N1 C4 C3 106.1(4) .
C5 C4 C3 133.3(4) .
C6 C5 C4 124.3(4) .
C6 C5 C41 117.8(4) .
C4 C5 C41 117.9(4) .
C5 C6 N2 119.1(4) .
C5 C6 C7 133.1(4) .
N2 C6 C7 107.8(4) .
C8 C7 C6 107.0(4) .
C8 C7 C47 123.0(5) .
C6 C7 C47 130.0(5) .
C7 C8 C9 106.6(4) .
C7 C8 C49 128.1(4) .
C9 C8 C49 124.9(5) .
N2 C9 C8 110.9(4) .
N2 C9 C10 119.9(4) .
C8 C9 C10 129.1(4) .
N3 C10 C11 107.7(4) .
N3 C10 C9 119.9(4) .
C11 C10 C9 132.3(4) .
C10 C11 C12 107.2(4) .
C10 C11 C51 124.9(5) .
C12 C11 C51 127.1(4) .
C13 C12 C11 108.0(4) .
C13 C12 C53 128.5(5) .
C11 C12 C53 123.2(4) .
N3 C13 C12 106.0(4) .
N3 C13 C14 121.1(4) .
C12 C13 C14 132.6(4) .
C15 C14 C13 123.9(4) .
C15 C14 C55 118.3(4) .
C13 C14 C55 117.7(4) .
C14 C15 N4 120.1(4) .
C14 C15 C16 130.3(4) .
N4 C15 C16 109.6(4) .
C17 C16 C15 106.4(4) .
C17 C16 C61 124.1(4) .
C15 C16 C61 129.1(4) .
C16 C17 C18 106.1(4) .
C16 C17 C63 125.7(4) .
C18 C17 C63 127.8(4) .
N4 C18 C19 120.4(4) .
N4 C18 C17 111.9(4) .
C19 C18 C17 127.6(4) .
N5 C19 C20 108.0(4) .
N5 C19 C18 121.2(4) .
C20 C19 C18 130.8(4) .
C21 C20 C19 106.8(4) .
C21 C20 C65 125.3(4) .
C19 C20 C65 127.6(4) .
C20 C21 C22 107.5(4) .
C20 C21 C67 123.0(4) .
C22 C21 C67 129.2(4) .
N5 C22 C23 121.4(4) .
N5 C22 C21 106.8(4) .
C23 C22 C21 131.7(4) .
C24 C23 C22 124.0(4) .
C24 C23 C69 120.0(4) .
C22 C23 C69 115.9(4) .
C23 C24 N6 119.6(4) .
C23 C24 C25 132.6(4) .
N6 C24 C25 107.3(4) .
C26 C25 C24 106.6(4) .
C26 C25 C75 122.6(5) .
C24 C25 C75 128.6(5) .
C25 C26 C27 107.5(5) .
C25 C26 C77 128.4(5) .
C27 C26 C77 123.6(5) .
N6 C27 C26 110.2(4) .
N6 C27 C28 119.7(4) .
C26 C27 C28 129.7(4) .
N7 C28 C29 109.2(4) .
N7 C28 C27 119.3(4) .
C29 C28 C27 131.1(4) .
C28 C29 C30 107.4(4) .
C28 C29 C79 124.6(4) .
C30 C29 C79 127.9(4) .
C29 C30 C31 106.8(4) .
C29 C30 C81 124.3(4) .
C31 C30 C81 129.0(4) .
N7 C31 C32 119.8(4) .
N7 C31 C30 106.4(4) .
C32 C31 C30 133.8(4) .
C33 C32 C31 124.0(4) .
C33 C32 C83 118.3(4) .
C31 C32 C83 117.8(4) .
C32 C33 N8 120.6(4) .
C32 C33 C34 131.1(4) .
N8 C33 C34 108.3(4) .
C35 C34 C33 107.1(4) .
C35 C34 C89 122.9(5) .
C33 C34 C89 129.9(5) .
C34 C35 C36 105.8(5) .
C34 C35 C91 127.1(5) .
C36 C35 C91 126.8(5) .
N8 C36 C35 111.0(4) .
N8 C36 C1 121.9(4) 2
C35 C36 C1 126.9(5) 2
C38 C37 C2 114.7(8) .
C3 C39 C40 113.2(6) .
C46 C41 C42 118.9(4) .
C46 C41 C5 120.5(4) .
C42 C41 C5 120.6(5) .
C41 C42 C43 120.3(6) .
C44 C43 C42 119.1(6) .
C45 C44 C43 120.8(6) .
C44 C45 C46 120.7(6) .
C41 C46 C45 120.2(5) .
C48 C47 C7 113.4(5) .
C8 C49 C50 112.8(5) .
C11 C51 C52 109.8(5) .
C54 C53 C12 113.3(5) .
C60 C55 C56 118.4(5) .
C60 C55 C14 120.9(5) .
C56 C55 C14 120.7(5) .
C55 C56 C57 120.7(6) .
C58 C57 C56 119.3(7) .
C59 C58 C57 121.2(7) .
C58 C59 C60 120.1(7) .
C55 C60 C59 120.2(6) .
C16 C61 C62 113.8(5) .
C17 C63 C64 112.7(4) .
C66 C65 C20 113.8(5) .
C21 C67 C68 112.6(4) .
C74 C69 C70 118.3(5) .
C74 C69 C23 122.1(5) .
C70 C69 C23 119.5(5) .
C71 C70 C69 121.7(7) .
C72 C71 C70 119.7(8) .
C71 C72 C73 121.4(8) .
C72 C73 C74 118.9(8) .
C69 C74 C73 119.8(7) .
C76 C75 C25 100.5(10) .
C78 C77 C26 106.4(8) .
C80 C79 C29 113.4(7) .
C30 C81 C82 113.3(5) .
C88 C83 C84 119.6(5) .
C88 C83 C32 122.0(5) .
C84 C83 C32 118.4(5) .
C83 C84 C85 119.6(7) .
C86 C85 C84 118.9(8) .
C87 C86 C85 121.5(8) .
C86 C87 C88 119.3(8) .
C83 C88 C87 121.0(7) .
C34 C89 C90B 106.5(9) .
C34 C89 C90A 107.6(8) .
C90B C89 C90A 145.1(10) .
C35 C91 C92 112.8(6) .
C1 N1 C4 110.2(4) .
C9 N2 C6 107.6(4) .
C10 N3 C13 111.1(3) .
C18 N4 C15 105.8(3) .
C19 N5 C22 110.9(4) .
C27 N6 C24 108.3(3) .
C28 N7 C31 110.2(4) .
C36 N8 C33 107.7(4) .

loop_
_geom_bond_atom_site_label_1
_geom_bond_atom_site_label_2
_geom_bond_distance
_geom_bond_site_symmetry_2
C1 N1 1.337(6) .
C1 C2 1.403(6) .
C1 C36 1.467(6) 2
C2 C3 1.385(6) .
C2 C37 1.498(8) .
C3 C4 1.443(7) .
C3 C39 1.486(7) .
C4 N1 1.383(5) .
C4 C5 1.401(6) .
C5 C6 1.398(6) .
C5 C41 1.496(6) .
C6 N2 1.402(5) .
C6 C7 1.436(6) .
C7 C8 1.378(6) .
C7 C47 1.510(6) .
C8 C9 1.424(6) .
C8 C49 1.500(7) .
C9 N2 1.329(5) .
C9 C10 1.462(6) .
C10 N3 1.355(5) .
C10 C11 1.392(6) .
C11 C12 1.410(6) .
C11 C51 1.490(7) .
C12 C13 1.403(6) .
C12 C53 1.503(6) .
C13 N3 1.380(5) .
C13 C14 1.417(6) .
C14 C15 1.389(6) .
C14 C55 1.488(6) .
C15 N4 1.402(5) .
C15 C16 1.458(6) .
C16 C17 1.361(6) .
C16 C61 1.500(6) .
C17 C18 1.461(6) .
C17 C63 1.499(6) .
C18 N4 1.329(5) .
C18 C19 1.451(6) .
C19 N5 1.341(5) .
C19 C20 1.440(6) .
C20 C21 1.394(6) .
C20 C65 1.492(7) .
C21 C22 1.432(6) .
C21 C67 1.498(6) .
C22 N5 1.381(5) .
C22 C23 1.413(6) .
C23 C24 1.399(6) .
C23 C69 1.483(6) .
C24 N6 1.398(5) .
C24 C25 1.425(6) .
C25 C26 1.360(7) .
C25 C75 1.659(9) .
C26 C27 1.413(6) .
C26 C77 1.596(9) .
C27 N6 1.305(5) .
C27 C28 1.467(6) .
C28 N7 1.325(5) .
C28 C29 1.395(6) .
C29 C30 1.393(6) .
C29 C79 1.504(7) .
C30 C31 1.426(6) .
C30 C81 1.501(6) .
C31 N7 1.385(5) .
C31 C32 1.412(6) .
C32 C33 1.392(6) .
C32 C83 1.488(6) .
C33 N8 1.396(5) .
C33 C34 1.437(7) .
C34 C35 1.380(7) .
C34 C89 1.517(7) .
C35 C36 1.445(7) .
C35 C91 1.498(8) .
C36 N8 1.324(6) .
C36 C1 1.467(6) 2
C37 C38 1.391(12) .
C39 C40 1.499(10) .
C41 C46 1.382(7) .
C41 C42 1.382(7) .
C42 C43 1.396(8) .
C43 C44 1.385(10) .
C44 C45 1.337(9) .
C45 C46 1.389(7) .
C47 C48 1.496(8) .
C49 C50 1.517(10) .
C51 C52 1.601(11) .
C53 C54 1.450(9) .
C55 C60 1.364(7) .
C55 C56 1.367(7) .
C56 C57 1.399(8) .
C57 C58 1.337(9) .
C58 C59 1.338(9) .
C59 C60 1.395(7) .
C61 C62 1.506(8) .
C63 C64 1.507(7) .
C65 C66 1.475(8) .
C67 C68 1.505(7) .
C69 C74 1.361(7) .
C69 C70 1.379(7) .
C70 C71 1.370(8) .
C71 C72 1.321(11) .
C72 C73 1.373(11) .
C73 C74 1.410(9) .
C75 C76 1.319(11) .
C77 C78 1.437(12) .
C79 C80 1.439(10) .
C81 C82 1.508(8) .
C83 C88 1.360(7) .
C83 C84 1.382(7) .
C84 C85 1.405(9) .
C85 C86 1.372(12) .
C86 C87 1.349(13) .
C87 C88 1.388(8) .
C89 C90B 1.58(2) .
C89 C90A 1.605(17) .
C91 C92 1.538(11) .
